data_4510674
loop_
_publ_author_name
'He, Haiyan'
'Ma, Huiqing'
'Sun, Di'
'Zhang, Liangliang'
'Wang, Rongming'
'Sun, Daofeng'

_publ_section_title
;
 Porous Lanthanide--Organic Frameworks: Control over Interpenetration, Gas
 Adsorption, and Catalyst Properties
;
_journal_issue 7
_journal_name_full 'Crystal Growth &amp; Design'
_journal_page_first 3154
_journal_paper_doi 10.1021/cg400531j
_journal_volume 13
_journal_year 2013
_chemical_formula_sum 'C15 H15 N O8 Tm'
_chemical_formula_weight 506.21
_chemical_name_systematic
; 
 ? 
;
_space_group_IT_number 2
_symmetry_cell_setting triclinic
_symmetry_space_group_name_Hall '-P 1'
_symmetry_space_group_name_H-M 'P -1'
_atom_sites_solution_hydrogens geom
_atom_sites_solution_primary direct
_atom_sites_solution_secondary difmap
_audit_creation_method SHELXL-97
_cell_angle_alpha 65.4370(10)
_cell_angle_beta 71.666(2)
_cell_angle_gamma 78.421(2)
_cell_formula_units_Z 2
_cell_length_a 8.6514(9)
_cell_length_b 10.1531(11)
_cell_length_c 11.1703(12)
_cell_measurement_temperature 293(2)
_cell_volume 844.31(16)
_computing_structure_refinement 'SHELXL-97 (Sheldrick, 1997)'
_computing_structure_solution 'SHELXS-97 (Sheldrick, 1990)'
_diffrn_ambient_temperature 293(2)
_diffrn_measured_fraction_theta_full 0.989
_diffrn_measured_fraction_theta_max 0.989
_diffrn_radiation_monochromator graphite
_diffrn_radiation_source 'fine-focus sealed tube'
_diffrn_radiation_type MoK\a
_diffrn_radiation_wavelength 0.71073
_diffrn_reflns_av_R_equivalents 0.0149
_diffrn_reflns_av_sigmaI/netI 0.0305
_diffrn_reflns_limit_h_max 5
_diffrn_reflns_limit_h_min -10
_diffrn_reflns_limit_k_max 12
_diffrn_reflns_limit_k_min -12
_diffrn_reflns_limit_l_max 13
_diffrn_reflns_limit_l_min -13
_diffrn_reflns_number 4177
_diffrn_reflns_theta_full 25.00
_diffrn_reflns_theta_max 25.00
_diffrn_reflns_theta_min 2.21
_exptl_absorpt_coefficient_mu 5.297
_exptl_absorpt_correction_T_max 0.7776
_exptl_absorpt_correction_T_min 0.5038
_exptl_absorpt_correction_type multi-scan
_exptl_crystal_density_diffrn 1.991
_exptl_crystal_density_method 'not measured'
_exptl_crystal_F_000 490
_exptl_crystal_size_max 0.15
_exptl_crystal_size_mid 0.10
_exptl_crystal_size_min 0.05
_refine_diff_density_max 1.272
_refine_diff_density_min -0.535
_refine_diff_density_rms 0.171
_refine_ls_extinction_method none
_refine_ls_goodness_of_fit_ref 1.088
_refine_ls_hydrogen_treatment mixed
_refine_ls_matrix_type full
_refine_ls_number_parameters 228
_refine_ls_number_reflns 2939
_refine_ls_number_restraints 0
_refine_ls_restrained_S_all 1.088
_refine_ls_R_factor_all 0.0318
_refine_ls_R_factor_gt 0.0298
_refine_ls_shift/su_max 0.050
_refine_ls_shift/su_mean 0.001
_refine_ls_structure_factor_coef Fsqd
_refine_ls_weighting_details 'calc w=1/[\s^2^(Fo^2^)+(0.0478P)^2^+2.9184P] where P=(Fo^2^+2Fc^2^)/3'
_refine_ls_weighting_scheme calc
_refine_ls_wR_factor_gt 0.0805
_refine_ls_wR_factor_ref 0.0824
_reflns_number_gt 2772
_reflns_number_total 2939
_reflns_threshold_expression >2sigma(I)
_cod_data_source_file cg400531j_si_002.cif
_cod_data_source_block p2
_cod_original_sg_symbol_H-M P-1
_cod_database_code 4510674

loop_
_symmetry_equiv_pos_as_xyz
'x, y, z'
'-x, -y, -z'

loop_
_atom_site_label
_atom_site_type_symbol
_atom_site_fract_x
_atom_site_fract_y
_atom_site_fract_z
_atom_site_U_iso_or_equiv
_atom_site_adp_type
_atom_site_occupancy
_atom_site_symmetry_multiplicity
_atom_site_calc_flag
_atom_site_refinement_flags
Tm1 Tm 0.86789(3) 0.55973(2) 0.34722(2) 0.01951(11) Uani 1 1 d .
C1 C 0.6742(7) 0.7686(5) 0.1791(5) 0.0174(11) Uani 1 1 d .
C2 C 0.5819(7) 0.8882(6) 0.0890(5) 0.0174(11) Uani 1 1 d .
C3 C 0.4207(7) 0.9326(6) 0.1356(6) 0.0265(13) Uani 1 1 d .
H3 H 0.3664 0.8882 0.2269 0.032 Uiso 1 1 calc R
C4 C 0.6607(7) 0.9578(7) -0.0481(6) 0.0279(13) Uani 1 1 d .
H4 H 0.7697 0.9298 -0.0811 0.034 Uiso 1 1 calc R
C5 C 1.1798(6) 0.5385(5) 0.1691(5) 0.0156(10) Uani 1 1 d .
C6 C 1.3458(6) 0.5171(6) 0.0826(5) 0.0157(10) Uani 1 1 d .
C7 C 1.4739(7) 0.5871(6) 0.0734(6) 0.0221(12) Uani 1 1 d .
H7 H 1.4561 0.6455 0.1231 0.026 Uiso 1 1 calc R
C8 C 1.3721(7) 0.4292(6) 0.0091(6) 0.0216(11) Uani 1 1 d .
H8 H 1.2868 0.3817 0.0153 0.026 Uiso 1 1 calc R
C9 C 1.0701(6) 0.2339(5) 0.5524(5) 0.0158(11) Uani 1 1 d .
C10 C 1.0339(6) 0.1140(5) 0.5236(5) 0.0153(10) Uani 1 1 d .
C11 C 1.0449(7) 0.1308(6) 0.3920(6) 0.0217(12) Uani 1 1 d .
H11 H 1.0741 0.2179 0.3199 0.026 Uiso 1 1 calc R
C12 C 0.9880(7) -0.0165(6) 0.6319(6) 0.0222(12) Uani 1 1 d .
H12 H 0.9793 -0.0271 0.7205 0.027 Uiso 1 1 calc R
C13 C 0.7615(10) 0.3283(7) 0.2445(8) 0.0399(18) Uani 1 1 d .
H13 H 0.8533 0.3490 0.1707 0.048 Uiso 1 1 calc R
C14 C 0.5260(19) 0.1987(14) 0.3707(15) 0.127(7) Uani 1 1 d .
H14A H 0.5428 0.2070 0.4481 0.191 Uiso 1 1 calc R
H14B H 0.5001 0.1017 0.3950 0.191 Uiso 1 1 calc R
H14C H 0.4374 0.2665 0.3423 0.191 Uiso 1 1 calc R
C15 C 0.7201(19) 0.1501(10) 0.1706(14) 0.113(6) Uani 1 1 d .
H15A H 0.6432 0.1763 0.1168 0.169 Uiso 1 1 calc R
H15B H 0.7221 0.0476 0.2237 0.169 Uiso 1 1 calc R
H15C H 0.8269 0.1741 0.1115 0.169 Uiso 1 1 calc R
N1 N 0.6715(12) 0.2297(7) 0.2614(9) 0.070(3) Uani 1 1 d .
O1 O 0.6022(4) 0.7011(4) 0.3039(4) 0.0217(8) Uani 1 1 d .
O1W O 0.6804(5) 0.4552(5) 0.5700(4) 0.0317(10) Uani 1 1 d .
H1WA H 0.6440 0.3805 0.5756 0.038 Uiso 1 1 d R
H1WB H 0.7300 0.4317 0.6317 0.038 Uiso 1 1 d R
O2 O 0.8213(5) 0.7344(4) 0.1315(4) 0.0236(8) Uani 1 1 d .
O3 O 1.1567(4) 0.6187(4) 0.2363(4) 0.0176(7) Uani 1 1 d .
O4 O 1.0645(4) 0.4764(4) 0.1749(4) 0.0198(8) Uani 1 1 d .
O5 O 1.0377(4) 0.3657(4) 0.4811(4) 0.0163(7) Uani 1 1 d .
O6 O 1.1320(6) 0.2006(4) 0.6500(5) 0.0301(10) Uani 1 1 d .
O7 O 0.7328(5) 0.3954(4) 0.3196(5) 0.0306(10) Uani 1 1 d .

loop_
_atom_site_aniso_label
_atom_site_aniso_U_11
_atom_site_aniso_U_22
_atom_site_aniso_U_33
_atom_site_aniso_U_23
_atom_site_aniso_U_13
_atom_site_aniso_U_12
Tm1 0.01987(16) 0.01794(15) 0.02279(16) -0.00720(11) -0.00954(11) -0.00061(10)
C1 0.025(3) 0.010(2) 0.025(3) -0.005(2) -0.018(2) -0.001(2)
C2 0.020(3) 0.015(3) 0.021(3) -0.005(2) -0.012(2) -0.002(2)
C3 0.020(3) 0.029(3) 0.020(3) 0.000(2) -0.006(2) 0.002(2)
C4 0.020(3) 0.031(3) 0.021(3) -0.002(2) -0.006(2) 0.005(2)
C5 0.017(3) 0.014(2) 0.012(2) -0.003(2) -0.005(2) 0.002(2)
C6 0.014(2) 0.020(3) 0.015(2) -0.008(2) -0.003(2) -0.001(2)
C7 0.019(3) 0.028(3) 0.028(3) -0.020(2) 0.001(2) -0.008(2)
C8 0.018(3) 0.028(3) 0.024(3) -0.015(2) -0.003(2) -0.009(2)
C9 0.017(3) 0.012(2) 0.025(3) -0.013(2) -0.007(2) 0.001(2)
C10 0.017(3) 0.011(2) 0.023(3) -0.009(2) -0.010(2) -0.0009(19)
C11 0.031(3) 0.010(2) 0.024(3) -0.001(2) -0.010(2) -0.007(2)
C12 0.036(3) 0.012(2) 0.020(3) -0.005(2) -0.014(2) -0.001(2)
C13 0.055(5) 0.021(3) 0.058(5) -0.011(3) -0.043(4) 0.003(3)
C14 0.163(14) 0.088(9) 0.137(12) 0.015(8) -0.075(11) -0.095(10)
C15 0.216(15) 0.037(5) 0.167(12) -0.056(6) -0.165(12) 0.040(7)
N1 0.119(7) 0.021(3) 0.107(7) -0.012(4) -0.088(6) -0.013(4)
O1 0.0176(19) 0.0230(19) 0.021(2) -0.0013(16) -0.0090(16) -0.0025(15)
O1W 0.026(2) 0.049(3) 0.019(2) -0.0035(19) -0.0071(17) -0.018(2)
O2 0.019(2) 0.028(2) 0.021(2) -0.0049(17) -0.0114(16) 0.0059(16)
O3 0.0172(18) 0.0196(18) 0.0186(18) -0.0095(15) -0.0032(15) -0.0042(15)
O4 0.0172(19) 0.025(2) 0.0227(19) -0.0138(16) -0.0036(15) -0.0059(15)
O5 0.0238(19) 0.0066(16) 0.0204(19) -0.0051(14) -0.0098(16) 0.0010(14)
O6 0.049(3) 0.0140(19) 0.040(2) -0.0088(18) -0.035(2) 0.0037(18)
O7 0.032(2) 0.027(2) 0.044(3) -0.016(2) -0.016(2) -0.0085(18)

loop_
_atom_type_symbol
_atom_type_description
_atom_type_scat_dispersion_real
_atom_type_scat_dispersion_imag
_atom_type_scat_source
C C 0.0033 0.0016 'International Tables Vol C Tables 4.2.6.8 and 6.1.1.4'
O O 0.0106 0.0060 'International Tables Vol C Tables 4.2.6.8 and 6.1.1.4'
Tm Tm -0.3139 5.2483 'International Tables Vol C Tables 4.2.6.8 and 6.1.1.4'
N N 0.0061 0.0033 'International Tables Vol C Tables 4.2.6.8 and 6.1.1.4'
H H 0.0000 0.0000 'International Tables Vol C Tables 4.2.6.8 and 6.1.1.4'

loop_
_geom_angle_atom_site_label_1
_geom_angle_atom_site_label_2
_geom_angle_atom_site_label_3
_geom_angle
_geom_angle_site_symmetry_1
_geom_angle_site_symmetry_3
O7 Tm1 O2 86.58(14) . .
O7 Tm1 O1W 76.60(15) . .
O2 Tm1 O1W 131.48(13) . .
O7 Tm1 O6 148.76(15) . 2_766
O2 Tm1 O6 74.11(14) . 2_766
O1W Tm1 O6 97.83(16) . 2_766
O7 Tm1 O4 73.79(14) . .
O2 Tm1 O4 75.33(13) . .
O1W Tm1 O4 138.21(14) . .
O6 Tm1 O4 122.52(14) 2_766 .
O7 Tm1 O5 93.90(13) . .
O2 Tm1 O5 151.34(13) . .
O1W Tm1 O5 75.98(13) . .
O6 Tm1 O5 114.84(12) 2_766 .
O4 Tm1 O5 77.32(12) . .
O7 Tm1 O3 126.45(14) . .
O2 Tm1 O3 84.00(12) . .
O1W Tm1 O3 141.78(13) . .
O6 Tm1 O3 76.49(14) 2_766 .
O4 Tm1 O3 52.82(12) . .
O5 Tm1 O3 72.70(12) . .
O7 Tm1 O1 76.28(14) . .
O2 Tm1 O1 52.68(12) . .
O1W Tm1 O1 79.03(13) . .
O6 Tm1 O1 72.48(13) 2_766 .
O4 Tm1 O1 120.60(12) . .
O5 Tm1 O1 154.68(13) . .
O3 Tm1 O1 131.84(12) . .
O7 Tm1 O5 147.82(13) . 2_766
O2 Tm1 O5 123.00(12) . 2_766
O1W Tm1 O5 73.95(13) . 2_766
O6 Tm1 O5 50.07(11) 2_766 2_766
O4 Tm1 O5 122.44(11) . 2_766
O5 Tm1 O5 66.62(12) . 2_766
O3 Tm1 O5 73.86(11) . 2_766
O1 Tm1 O5 110.08(12) . 2_766
O7 Tm1 C5 99.85(15) . .
O2 Tm1 C5 79.46(13) . .
O1W Tm1 C5 147.69(15) . .
O6 Tm1 C5 100.44(16) 2_766 .
O4 Tm1 C5 26.22(14) . .
O5 Tm1 C5 72.21(13) . .
O3 Tm1 C5 26.63(14) . .
O1 Tm1 C5 132.00(13) . .
O5 Tm1 C5 98.09(13) 2_766 .
O7 Tm1 C1 81.97(14) . .
O2 Tm1 C1 26.05(15) . .
O1W Tm1 C1 105.72(15) . .
O6 Tm1 C1 69.85(13) 2_766 .
O4 Tm1 C1 98.64(14) . .
O5 Tm1 C1 174.94(12) . .
O3 Tm1 C1 107.40(14) . .
O1 Tm1 C1 26.70(15) . .
O5 Tm1 C1 118.37(13) 2_766 .
C5 Tm1 C1 105.51(15) . .
O7 Tm1 C9 160.90(15) . 2_766
O2 Tm1 C9 98.04(14) . 2_766
O1W Tm1 C9 86.63(15) . 2_766
O6 Tm1 C9 24.71(14) 2_766 2_766
O4 Tm1 C9 125.31(13) . 2_766
O5 Tm1 C9 90.80(13) . 2_766
O3 Tm1 C9 72.59(13) . 2_766
O1 Tm1 C9 91.74(13) . 2_766
O5 Tm1 C9 25.40(13) 2_766 2_766
C5 Tm1 C9 99.22(15) . 2_766
C1 Tm1 C9 94.05(14) . 2_766
O2 C1 O1 120.6(5) . .
O2 C1 C2 119.8(5) . .
O1 C1 C2 119.7(5) . .
O2 C1 Tm1 58.1(3) . .
O1 C1 Tm1 62.7(3) . .
C2 C1 Tm1 174.9(4) . .
C3 C2 C4 118.4(5) . .
C3 C2 C1 122.6(5) . .
C4 C2 C1 119.0(5) . .
C4 C3 C2 120.7(5) 2_675 .
C4 C3 H3 119.7 2_675 .
C2 C3 H3 119.7 . .
C3 C4 C2 120.9(6) 2_675 .
C3 C4 H4 119.5 2_675 .
C2 C4 H4 119.5 . .
O4 C5 O3 120.8(5) . .
O4 C5 C6 119.4(5) . .
O3 C5 C6 119.8(5) . .
O4 C5 Tm1 59.8(3) . .
O3 C5 Tm1 61.2(3) . .
C6 C5 Tm1 176.0(4) . .
C7 C6 C8 119.9(5) . .
C7 C6 C5 120.0(5) . .
C8 C6 C5 120.1(5) . .
C8 C7 C6 120.5(5) 2_865 .
C8 C7 H7 119.7 2_865 .
C6 C7 H7 119.7 . .
C7 C8 C6 119.6(5) 2_865 .
C7 C8 H8 120.2 2_865 .
C6 C8 H8 120.2 . .
O6 C9 O5 121.0(4) . .
O6 C9 C10 118.1(5) . .
O5 C9 C10 120.9(5) . .
O6 C9 Tm1 54.5(3) . 2_766
O5 C9 Tm1 66.6(3) . 2_766
C10 C9 Tm1 171.3(4) . 2_766
C11 C10 C12 120.0(5) . .
C11 C10 C9 120.9(5) . .
C12 C10 C9 119.1(5) . .
C10 C11 C12 119.6(5) . 2_756
C10 C11 H11 120.2 . .
C12 C11 H11 120.2 2_756 .
C11 C12 C10 120.4(5) 2_756 .
C11 C12 H12 119.8 2_756 .
C10 C12 H12 119.8 . .
O7 C13 N1 124.3(9) . .
O7 C13 H13 117.9 . .
N1 C13 H13 117.9 . .
N1 C14 H14A 109.5 . .
N1 C14 H14B 109.5 . .
H14A C14 H14B 109.5 . .
N1 C14 H14C 109.5 . .
H14A C14 H14C 109.5 . .
H14B C14 H14C 109.5 . .
N1 C15 H15A 109.5 . .
N1 C15 H15B 109.5 . .
H15A C15 H15B 109.5 . .
N1 C15 H15C 109.5 . .
H15A C15 H15C 109.5 . .
H15B C15 H15C 109.5 . .
C13 N1 C14 119.6(9) . .
C13 N1 C15 120.3(11) . .
C14 N1 C15 120.1(9) . .
C1 O1 Tm1 90.6(3) . .
Tm1 O1W H1WA 109.6 . .
Tm1 O1W H1WB 109.5 . .
H1WA O1W H1WB 109.8 . .
C1 O2 Tm1 95.8(3) . .
C5 O3 Tm1 92.2(3) . .
C5 O4 Tm1 94.0(3) . .
C9 O5 Tm1 151.8(3) . .
C9 O5 Tm1 88.0(3) . 2_766
Tm1 O5 Tm1 113.38(12) . 2_766
C9 O6 Tm1 100.8(3) . 2_766
C13 O7 Tm1 136.9(5) . .

loop_
_geom_bond_atom_site_label_1
_geom_bond_atom_site_label_2
_geom_bond_distance
_geom_bond_site_symmetry_2
Tm1 O7 2.383(4) .
Tm1 O2 2.426(4) .
Tm1 O1W 2.430(4) .
Tm1 O6 2.447(4) 2_766
Tm1 O4 2.456(4) .
Tm1 O5 2.460(3) .
Tm1 O3 2.485(4) .
Tm1 O1 2.525(4) .
Tm1 O5 2.712(3) 2_766
Tm1 C5 2.834(5) .
Tm1 C1 2.842(5) .
Tm1 C9 2.953(5) 2_766
C1 O2 1.254(7) .
C1 O1 1.277(7) .
C1 C2 1.491(7) .
C2 C3 1.381(8) .
C2 C4 1.395(8) .
C3 C4 1.379(8) 2_675
C3 H3 0.9300 .
C4 C3 1.379(8) 2_675
C4 H4 0.9300 .
C5 O4 1.255(6) .
C5 O3 1.272(6) .
C5 C6 1.490(7) .
C6 C7 1.388(8) .
C6 C8 1.390(8) .
C7 C8 1.385(8) 2_865
C7 H7 0.9300 .
C8 C7 1.385(8) 2_865
C8 H8 0.9300 .
C9 O6 1.256(7) .
C9 O5 1.267(6) .
C9 C10 1.492(7) .
C9 Tm1 2.953(5) 2_766
C10 C11 1.382(8) .
C10 C12 1.398(7) .
C11 C12 1.391(8) 2_756
C11 H11 0.9300 .
C12 C11 1.391(8) 2_756
C12 H12 0.9300 .
C13 O7 1.227(8) .
C13 N1 1.307(9) .
C13 H13 0.9300 .
C14 N1 1.431(18) .
C14 H14A 0.9600 .
C14 H14B 0.9600 .
C14 H14C 0.9600 .
C15 N1 1.462(14) .
C15 H15A 0.9600 .
C15 H15B 0.9600 .
C15 H15C 0.9600 .
O1W H1WA 0.8500 .
O1W H1WB 0.8501 .
O5 Tm1 2.712(3) 2_766
O6 Tm1 2.447(4) 2_766
